data_1512286
loop_
_publ_author_name
'Baran, Arif'
'Aydin, Gokay'
'Savran, Tahir'
'Sahin, Ertan'
'Balci, Metin'

_publ_section_title
;
 Trisequential photooxygenation reaction: application to the synthesis of
 carbasugars.
;
_journal_issue 17
_journal_name_full 'Organic letters'
_journal_page_first 4350
_journal_page_last 4353
_journal_paper_doi 10.1021/ol401823m
_journal_volume 15
_journal_year 2013
_chemical_formula_moiety 'C8 H10 O6'
_chemical_formula_sum 'C8 H10 O6'
_chemical_formula_weight 202.16
_chemical_name_systematic
;
 ?
;
_space_group_IT_number 14
_symmetry_cell_setting monoclinic
_symmetry_Int_Tables_number 14
_symmetry_space_group_name_Hall '-P 2yn'
_symmetry_space_group_name_H-M 'P 1 21/n 1'
_atom_sites_solution_hydrogens geom
_atom_sites_solution_primary direct
_atom_sites_solution_secondary difmap
_audit_creation_date 2013-08-02T12:33:46-00:00
_audit_creation_method 'WinGX routine CIF_UPDATE'
_cell_angle_alpha 90
_cell_angle_beta 92.995(4)
_cell_angle_gamma 90
_cell_formula_units_Z 4
_cell_length_a 6.0191(5)
_cell_length_b 10.9331(7)
_cell_length_c 13.1204(8)
_cell_measurement_temperature 293(2)
_cell_volume 862.24(10)
_computing_structure_refinement 'SHELXL-97 (Sheldrick, 2008)'
_diffrn_ambient_temperature 293(2)
_diffrn_detector_area_resol_mean 10.0000
_diffrn_measured_fraction_theta_full 0.995
_diffrn_measured_fraction_theta_max 0.995
_diffrn_measurement_device
;
RAXIS conversion
;
_diffrn_measurement_method dtprofit.ref
_diffrn_radiation_detector RX
_diffrn_radiation_monochromator graphite
_diffrn_radiation_type MoK\a
_diffrn_radiation_wavelength 0.7107
_diffrn_reflns_av_R_equivalents 0.0243
_diffrn_reflns_av_unetI/netI 0.0103
_diffrn_reflns_limit_h_max 6
_diffrn_reflns_limit_h_min -7
_diffrn_reflns_limit_k_max 13
_diffrn_reflns_limit_k_min -12
_diffrn_reflns_limit_l_max 15
_diffrn_reflns_limit_l_min -15
_diffrn_reflns_number 16087
_diffrn_reflns_reduction_process
;
 Scaled and merged with Sortav
 R.H. Blessing, (1987) Cryst. Rev. 1, 3-58
 R.H. Blessing, (1989) J. Appl. Cryst. 22, 396-397
;
_diffrn_reflns_theta_full 25.06
_diffrn_reflns_theta_max 25.06
_diffrn_reflns_theta_min 2.43
_exptl_absorpt_coefficient_mu 0.136
_exptl_absorpt_correction_type none
_exptl_crystal_colour colourless
_exptl_crystal_density_diffrn 1.557
_exptl_crystal_density_method 'not measured'
_exptl_crystal_description prism
_exptl_crystal_F_000 424
_exptl_crystal_size_max 0.3
_exptl_crystal_size_mid 0.2
_exptl_crystal_size_min 0.1
_refine_diff_density_max 0.364
_refine_diff_density_min -0.298
_refine_diff_density_rms 0.047
_refine_ls_extinction_method none
_refine_ls_goodness_of_fit_ref 1.184
_refine_ls_hydrogen_treatment constr
_refine_ls_matrix_type full
_refine_ls_number_parameters 128
_refine_ls_number_reflns 1520
_refine_ls_number_restraints 0
_refine_ls_restrained_S_all 1.184
_refine_ls_R_factor_all 0.0522
_refine_ls_R_factor_gt 0.052
_refine_ls_shift/su_max 0
_refine_ls_shift/su_mean 0
_refine_ls_structure_factor_coef Fsqd
_refine_ls_weighting_details 'calc w=1/[\s^2^(Fo^2^)+(0.0510P)^2^+0.5409P] where P=(Fo^2^+2Fc^2^)/3'
_refine_ls_weighting_scheme calc
_refine_ls_wR_factor_gt 0.1309
_refine_ls_wR_factor_ref 0.131
_reflns_number_gt 1515
_reflns_number_total 1520
_reflns_threshold_expression >2\s(I)
_cod_data_source_file ol401823m_si_002.cif
_cod_data_source_block f2plus
_cod_original_sg_symbol_H-M 'P 21/n'
_cod_database_code 1512286

loop_
_symmetry_equiv_pos_as_xyz
'x, y, z'
'-x+1/2, y+1/2, -z+1/2'
'-x, -y, -z'
'x-1/2, -y-1/2, z-1/2'

loop_
_atom_site_label
_atom_site_type_symbol
_atom_site_fract_x
_atom_site_fract_y
_atom_site_fract_z
_atom_site_U_iso_or_equiv
_atom_site_adp_type
_atom_site_occupancy
_atom_site_symmetry_multiplicity
_atom_site_calc_flag
_atom_site_refinement_flags
O5 O 2.2108(3) -0.02647(14) 0.67128(12) 0.0455(4) Uani 1 1 d .
O3 O 1.6257(2) 0.15512(15) 0.72023(12) 0.0433(4) Uani 1 1 d .
O4 O 1.7657(3) 0.20135(16) 0.63838(11) 0.0494(5) Uani 1 1 d .
O6 O 2.3394(3) 0.00905(19) 0.58438(13) 0.0570(5) Uani 1 1 d .
H6 H 2.4421 0.0538 0.6041 0.086 Uiso 1 1 calc R
C5 C 1.9939(3) 0.02355(19) 0.65410(15) 0.0361(5) Uani 1 1 d .
H5 H 1.9283 -0.0039 0.5881 0.043 Uiso 1 1 calc R
O1 O 1.8140(4) 0.1313(2) 1.00384(14) 0.0859(7) Uani 1 1 d .
C4 C 1.9946(4) 0.16316(19) 0.65941(16) 0.0393(5) Uani 1 1 d .
H4 H 2.0896 0.1968 0.6078 0.047 Uiso 1 1 calc R
C7 C 1.7615(3) 0.08497(19) 0.79558(15) 0.0350(5) Uani 1 1 d .
C2 C 1.9456(4) 0.16789(19) 0.83509(16) 0.0378(5) Uani 1 1 d .
O2 O 1.5913(4) 0.1368(2) 0.95266(16) 0.0800(7) Uani 1 1 d .
C6 C 1.8580(4) -0.02438(19) 0.74085(16) 0.0385(5) Uani 1 1 d .
H6A H 1.7389 -0.0767 0.7137 0.046 Uiso 1 1 calc R
H6B H 1.9522 -0.0719 0.7882 0.046 Uiso 1 1 calc R
C8 C 1.5988(4) 0.0485(3) 0.87456(19) 0.0539(6) Uani 1 1 d .
H8A H 1.4516 0.0391 0.8417 0.065 Uiso 1 1 calc R
H8B H 1.6429 -0.0297 0.9041 0.065 Uiso 1 1 calc R
C3 C 2.0706(4) 0.20708(19) 0.76216(18) 0.0428(5) Uani 1 1 d .
H3 H 2.1941 0.2572 0.7741 0.051 Uiso 1 1 calc R
C1 C 1.9579(6) 0.2046(3) 0.94526(19) 0.0670(8) Uani 1 1 d .
H1A H 2.1098 0.1959 0.9728 0.08 Uiso 1 1 calc R
H1B H 1.9161 0.2899 0.9509 0.08 Uiso 1 1 calc R

loop_
_atom_site_aniso_label
_atom_site_aniso_U_11
_atom_site_aniso_U_22
_atom_site_aniso_U_33
_atom_site_aniso_U_23
_atom_site_aniso_U_13
_atom_site_aniso_U_12
O5 0.0446(9) 0.0445(9) 0.0480(9) 0.0017(7) 0.0074(7) 0.0085(7)
O3 0.0341(8) 0.0530(9) 0.0426(9) 0.0063(7) 0.0006(6) 0.0031(7)
O4 0.0520(9) 0.0574(10) 0.0391(8) 0.0174(7) 0.0051(7) 0.0153(8)
O6 0.0445(10) 0.0793(13) 0.0485(9) -0.0101(9) 0.0141(7) -0.0024(8)
C5 0.0387(11) 0.0372(11) 0.0327(10) -0.0028(8) 0.0038(8) 0.0020(8)
O1 0.1043(17) 0.121(2) 0.0326(9) 0.0027(11) 0.0088(10) 0.0169(15)
C4 0.0417(11) 0.0372(11) 0.0399(11) 0.0093(9) 0.0110(9) 0.0026(9)
C7 0.0374(10) 0.0360(11) 0.0317(10) 0.0036(8) 0.0022(8) 0.0002(8)
C2 0.0400(11) 0.0347(11) 0.0381(11) -0.0057(9) -0.0043(9) 0.0047(9)
O2 0.0930(16) 0.0900(16) 0.0597(12) -0.0037(11) 0.0310(11) 0.0116(13)
C6 0.0452(12) 0.0305(10) 0.0401(11) -0.0004(8) 0.0050(9) -0.0053(9)
C8 0.0551(14) 0.0612(15) 0.0468(13) 0.0056(11) 0.0173(11) -0.0004(12)
C3 0.0370(11) 0.0306(11) 0.0608(14) -0.0045(10) 0.0042(10) -0.0046(9)
C1 0.089(2) 0.0662(18) 0.0438(14) -0.0159(13) -0.0124(14) -0.0002(15)

loop_
_atom_type_symbol
_atom_type_description
_atom_type_scat_dispersion_real
_atom_type_scat_dispersion_imag
_atom_type_scat_source
C C 0.0033 0.0016 'International Tables Vol C Tables 4.2.6.8 and 6.1.1.4'
H H 0 0 'International Tables Vol C Tables 4.2.6.8 and 6.1.1.4'
O O 0.0106 0.006 'International Tables Vol C Tables 4.2.6.8 and 6.1.1.4'

loop_
_geom_angle_atom_site_label_1
_geom_angle_atom_site_label_2
_geom_angle_atom_site_label_3
_geom_angle
C5 O5 O6 107.03(15)
C7 O3 O4 110.35(13)
C4 O4 O3 109.42(13)
O5 O6 H6 109.5
O5 C5 C4 112.11(18)
O5 C5 C6 105.82(16)
C4 C5 C6 107.98(17)
O5 C5 H5 110.3
C4 C5 H5 110.3
C6 C5 H5 110.3
C1 O1 O2 107.1(2)
O4 C4 C3 108.95(17)
O4 C4 C5 106.15(18)
C3 C4 C5 111.44(18)
O4 C4 H4 110.1
C3 C4 H4 110.1
C5 C4 H4 110.1
O3 C7 C2 106.98(16)
O3 C7 C8 103.96(17)
C2 C7 C8 114.47(18)
O3 C7 C6 107.77(16)
C2 C7 C6 110.09(17)
C8 C7 C6 113.00(18)
C3 C2 C1 127.7(2)
C3 C2 C7 112.58(19)
C1 C2 C7 119.5(2)
C8 O2 O1 104.0(2)
C7 C6 C5 108.28(16)
C7 C6 H6A 110
C5 C6 H6A 110
C7 C6 H6B 110
C5 C6 H6B 110
H6A C6 H6B 108.4
O2 C8 C7 111.2(2)
O2 C8 H8A 109.4
C7 C8 H8A 109.4
O2 C8 H8B 109.4
C7 C8 H8B 109.4
H8A C8 H8B 108
C2 C3 C4 113.21(19)
C2 C3 H3 123.4
C4 C3 H3 123.4
O1 C1 C2 111.5(2)
O1 C1 H1A 109.3
C2 C1 H1A 109.3
O1 C1 H1B 109.3
C2 C1 H1B 109.3
H1A C1 H1B 108

loop_
_geom_bond_atom_site_label_1
_geom_bond_atom_site_label_2
_geom_bond_distance
O5 C5 1.423(3)
O5 O6 1.464(2)
O3 C7 1.466(2)
O3 O4 1.488(2)
O4 C4 1.452(3)
O6 H6 0.82
C5 C4 1.528(3)
C5 C6 1.529(3)
C5 H5 0.98
O1 C1 1.432(4)
O1 O2 1.469(3)
C4 C3 1.481(3)
C4 H4 0.98
C7 C2 1.503(3)
C7 C8 1.516(3)
C7 C6 1.525(3)
C2 C3 1.319(3)
C2 C1 1.498(3)
O2 C8 1.411(3)
C6 H6A 0.97
C6 H6B 0.97
C8 H8A 0.97
C8 H8B 0.97
C3 H3 0.93
C1 H1A 0.97
C1 H1B 0.97

loop_
_geom_torsion_atom_site_label_1
_geom_torsion_atom_site_label_2
_geom_torsion_atom_site_label_3
_geom_torsion_atom_site_label_4
_geom_torsion
C7 O3 O4 C4 -0.5(2)
O6 O5 C5 C4 -67.4(2)
O6 O5 C5 C6 175.09(15)
O3 O4 C4 C3 -56.3(2)
O3 O4 C4 C5 63.8(2)
O5 C5 C4 O4 178.74(15)
C6 C5 C4 O4 -65.1(2)
O5 C5 C4 C3 -62.8(2)
C6 C5 C4 C3 53.4(2)
O4 O3 C7 C2 56.7(2)
O4 O3 C7 C8 178.15(17)
O4 O3 C7 C6 -61.69(19)
O3 C7 C2 C3 -59.2(2)
C8 C7 C2 C3 -173.8(2)
C6 C7 C2 C3 57.6(2)
O3 C7 C2 C1 116.0(2)
C8 C7 C2 C1 1.4(3)
C6 C7 C2 C1 -127.2(2)
C1 O1 O2 C8 82.5(3)
O3 C7 C6 C5 58.2(2)
C2 C7 C6 C5 -58.1(2)
C8 C7 C6 C5 172.52(18)
O5 C5 C6 C7 123.93(18)
C4 C5 C6 C7 3.7(2)
O1 O2 C8 C7 -65.8(3)
O3 C7 C8 O2 -90.4(2)
C2 C7 C8 O2 25.9(3)
C6 C7 C8 O2 153.0(2)
C1 C2 C3 C4 -172.8(2)
C7 C2 C3 C4 1.9(3)
O4 C4 C3 C2 57.4(2)
C5 C4 C3 C2 -59.4(2)
O2 O1 C1 C2 -52.9(3)
C3 C2 C1 O1 -172.7(2)
C7 C2 C1 O1 13.0(3)
